data_7026781
loop_
_publ_author_name
'Boni, Adriano'
'Marchetti, Fabio'
'Pampaloni, Guido'
'Zacchini, Stefano'

_publ_section_title
;
 Cationic diiron and diruthenium \m-allenyl complexes: synthesis, X-ray
 structures and cyclization reactions with ethyldiazoacetate/amine
 affording unprecedented butenolide- and furaniminium-substituted bridging
 carbene ligands.
;
_journal_issue 45
_journal_name_full 'Dalton transactions (Cambridge, England : 2003)'
_journal_page_first 10866
_journal_page_last 10875
_journal_paper_doi 10.1039/c0dt00697a
_journal_volume 39
_journal_year 2010
_chemical_formula_sum 'C19 H18 O4 Ru2'
_chemical_formula_weight 512.47
_chemical_name_systematic
;
?
;
_space_group_IT_number 19
_symmetry_cell_setting orthorhombic
_symmetry_space_group_name_Hall 'P 2ac 2ab'
_symmetry_space_group_name_H-M 'P 21 21 21'
_atom_sites_solution_hydrogens geom
_atom_sites_solution_primary direct
_atom_sites_solution_secondary difmap
_audit_creation_method SHELXL-97
_cell_angle_alpha 90.00
_cell_angle_beta 90.00
_cell_angle_gamma 90.00
_cell_formula_units_Z 4
_cell_length_a 9.9279(16)
_cell_length_b 11.5719(18)
_cell_length_c 15.274(2)
_cell_measurement_reflns_used 8325
_cell_measurement_temperature 295(2)
_cell_measurement_theta_max 27.734
_cell_measurement_theta_min 2.208
_cell_volume 1754.7(5)
_computing_structure_refinement 'SHELXL-97 (Sheldrick, 1997)'
_computing_structure_solution 'SHELXS-97 (Sheldrick, 1990)'
_diffrn_ambient_temperature 295(2)
_diffrn_measured_fraction_theta_full 0.999
_diffrn_measured_fraction_theta_max 0.999
_diffrn_measurement_device_type 'CCD area detector'
_diffrn_measurement_method 'phi and omega scans'
_diffrn_radiation_monochromator graphite
_diffrn_radiation_source 'fine-focus sealed tube'
_diffrn_radiation_type MoK\a
_diffrn_radiation_wavelength 0.71073
_diffrn_reflns_av_R_equivalents 0.0349
_diffrn_reflns_av_sigmaI/netI 0.0241
_diffrn_reflns_limit_h_max 12
_diffrn_reflns_limit_h_min -12
_diffrn_reflns_limit_k_max 14
_diffrn_reflns_limit_k_min -14
_diffrn_reflns_limit_l_max 18
_diffrn_reflns_limit_l_min -18
_diffrn_reflns_number 18166
_diffrn_reflns_theta_full 26.00
_diffrn_reflns_theta_max 26.00
_diffrn_reflns_theta_min 2.21
_exptl_absorpt_coefficient_mu 1.741
_exptl_absorpt_correction_T_max 0.7680
_exptl_absorpt_correction_T_min 0.6700
_exptl_absorpt_correction_type empirical
_exptl_crystal_colour pale-orange
_exptl_crystal_density_diffrn 1.940
_exptl_crystal_density_method 'not measured'
_exptl_crystal_description prism
_exptl_crystal_F_000 1008
_exptl_crystal_size_max 0.25
_exptl_crystal_size_mid 0.21
_exptl_crystal_size_min 0.16
_refine_diff_density_max 0.878
_refine_diff_density_min -0.363
_refine_diff_density_rms 0.120
_refine_ls_abs_structure_details 'Flack H D (1983), Acta Cryst. A39, 876-881'
_refine_ls_abs_structure_Flack -0.01(5)
_refine_ls_extinction_method none
_refine_ls_goodness_of_fit_ref 1.090
_refine_ls_hydrogen_treatment mixed
_refine_ls_matrix_type full
_refine_ls_number_parameters 234
_refine_ls_number_reflns 3457
_refine_ls_number_restraints 98
_refine_ls_restrained_S_all 1.103
_refine_ls_R_factor_all 0.0306
_refine_ls_R_factor_gt 0.0296
_refine_ls_shift/su_max 0.000
_refine_ls_shift/su_mean 0.000
_refine_ls_structure_factor_coef Fsqd
_refine_ls_weighting_details 'calc w=1/[\s^2^(Fo^2^)+(0.0541P)^2^+0.0000P] where P=(Fo^2^+2Fc^2^)/3'
_refine_ls_weighting_scheme calc
_refine_ls_wR_factor_gt 0.0768
_refine_ls_wR_factor_ref 0.0774
_reflns_number_gt 3334
_reflns_number_total 3457
_reflns_threshold_expression >2sigma(I)
_cod_data_source_file c0dt00697a.txt
_cod_data_source_block 10a
_cod_original_cell_volume 1754.8(5)
_cod_original_sg_symbol_H-M P2(1)2(1)2(1)
_cod_database_code 7026781

loop_
_symmetry_equiv_pos_as_xyz
'x, y, z'
'-x+1/2, -y, z+1/2'
'-x, y+1/2, -z+1/2'
'x+1/2, -y+1/2, -z'

loop_
_atom_site_label
_atom_site_type_symbol
_atom_site_fract_x
_atom_site_fract_y
_atom_site_fract_z
_atom_site_U_iso_or_equiv
_atom_site_adp_type
_atom_site_occupancy
_atom_site_symmetry_multiplicity
_atom_site_calc_flag
_atom_site_refinement_flags
C1 C 0.0079(5) 0.3699(5) 0.0774(4) 0.0478(12) Uani 1 1 d U
H1 H -0.0799 0.3643 0.0981 0.057 Uiso 1 1 calc R
C2 C 0.0574(5) 0.3150(5) 0.0054(3) 0.0458(12) Uani 1 1 d U
H2 H 0.0093 0.2663 -0.0316 0.055 Uiso 1 1 calc R
C3 C 0.1946(6) 0.3450(5) -0.0031(3) 0.0446(11) Uani 1 1 d U
H3 H 0.2534 0.3183 -0.0460 0.053 Uiso 1 1 calc R
C4 C 0.2262(6) 0.4217(4) 0.0640(3) 0.0450(12) Uani 1 1 d U
H4 H 0.3092 0.4569 0.0731 0.054 Uiso 1 1 calc R
C5 C 0.1109(6) 0.4364(5) 0.1152(3) 0.0478(12) Uani 1 1 d U
H5 H 0.1037 0.4819 0.1651 0.057 Uiso 1 1 calc R
C6 C 0.0230(7) 0.2662(7) 0.3827(4) 0.0729(18) Uani 1 1 d U
H6 H -0.0664 0.2594 0.3653 0.087 Uiso 1 1 calc R
C7 C 0.1096(9) 0.3634(7) 0.3687(4) 0.080(2) Uani 1 1 d U
H7 H 0.0866 0.4315 0.3400 0.096 Uiso 1 1 calc R
C8 C 0.2339(8) 0.3382(6) 0.4056(4) 0.0650(16) Uani 1 1 d U
H8 H 0.3081 0.3872 0.4067 0.078 Uiso 1 1 calc R
C9 C 0.2286(6) 0.2272(5) 0.4405(3) 0.0543(14) Uani 1 1 d U
H9 H 0.2988 0.1882 0.4680 0.065 Uiso 1 1 calc R
C10 C 0.0978(7) 0.1852(6) 0.4265(4) 0.0623(16) Uani 1 1 d U
H10 H 0.0665 0.1132 0.4444 0.075 Uiso 1 1 calc R
C11 C 0.0501(5) 0.1695(4) 0.2110(3) 0.0385(11) Uani 1 1 d .
C12 C 0.2073(6) 0.1002(4) 0.0769(3) 0.0453(13) Uani 1 1 d .
C13 C 0.3395(4) 0.2385(4) 0.1977(3) 0.0319(9) Uani 1 1 d DU
H13 H 0.401(4) 0.301(3) 0.199(3) 0.038 Uiso 1 1 d D
C14 C 0.3757(5) 0.1387(4) 0.2444(3) 0.0331(9) Uani 1 1 d U
C15 C 0.2868(5) 0.0464(4) 0.2617(3) 0.0342(10) Uani 1 1 d DU
H15 H 0.226(4) 0.003(4) 0.227(3) 0.041 Uiso 1 1 d D
C16 C 0.3532(5) -0.0260(4) 0.3295(3) 0.0393(11) Uani 1 1 d U
C17 C 0.5072(5) 0.1191(5) 0.2941(3) 0.0426(11) Uani 1 1 d U
C18 C 0.5631(6) 0.2163(6) 0.3475(4) 0.0583(15) Uani 1 1 d U
H18A H 0.4978 0.2397 0.3903 0.088 Uiso 1 1 calc R
H18B H 0.5836 0.2803 0.3099 0.088 Uiso 1 1 calc R
H18C H 0.6437 0.1911 0.3766 0.088 Uiso 1 1 calc R
C19 C 0.6093(6) 0.0717(6) 0.2296(4) 0.0584(16) Uani 1 1 d U
H19A H 0.6521 0.1346 0.1995 0.088 Uiso 1 1 calc R
H19B H 0.5645 0.0229 0.1880 0.088 Uiso 1 1 calc R
H19C H 0.6760 0.0276 0.2605 0.088 Uiso 1 1 calc R
O1 O 0.3178(4) -0.1173(3) 0.3597(2) 0.0581(10) Uani 1 1 d .
O2 O 0.4720(4) 0.0227(4) 0.3535(2) 0.0483(9) Uani 1 1 d .
O11 O -0.0594(4) 0.1288(4) 0.2102(3) 0.0595(10) Uani 1 1 d .
O12 O 0.2258(5) 0.0131(4) 0.0466(3) 0.0760(15) Uani 1 1 d .
Ru2 Ru 0.17259(3) 0.24805(3) 0.12092(2) 0.02925(11) Uani 1 1 d .
Ru1 Ru 0.19269(4) 0.21088(3) 0.29856(2) 0.03150(11) Uani 1 1 d .

loop_
_atom_site_aniso_label
_atom_site_aniso_U_11
_atom_site_aniso_U_22
_atom_site_aniso_U_33
_atom_site_aniso_U_23
_atom_site_aniso_U_13
_atom_site_aniso_U_12
C1 0.036(2) 0.049(3) 0.058(3) 0.011(2) -0.005(2) 0.011(2)
C2 0.045(3) 0.047(3) 0.046(3) 0.003(2) -0.014(2) 0.003(2)
C3 0.050(3) 0.052(3) 0.031(2) 0.0088(19) -0.002(2) 0.005(3)
C4 0.048(3) 0.038(2) 0.048(3) 0.011(2) -0.009(2) -0.003(2)
C5 0.058(3) 0.039(3) 0.047(3) 0.003(2) -0.010(2) 0.008(2)
C6 0.070(4) 0.096(5) 0.053(3) -0.016(3) 0.017(3) 0.026(3)
C7 0.127(5) 0.063(4) 0.050(3) 0.002(3) 0.028(4) 0.046(4)
C8 0.100(4) 0.052(3) 0.044(3) -0.015(3) 0.024(3) -0.014(3)
C9 0.079(3) 0.053(3) 0.031(2) -0.006(2) 0.006(2) -0.003(3)
C10 0.085(4) 0.061(4) 0.042(3) -0.008(3) 0.023(3) -0.009(3)
C11 0.039(3) 0.034(2) 0.042(3) 0.005(2) 0.002(2) -0.001(2)
C12 0.061(4) 0.041(3) 0.035(2) -0.002(2) -0.003(2) 0.000(3)
C13 0.0315(19) 0.036(2) 0.0279(18) 0.0022(18) -0.0006(17) 0.0004(18)
C14 0.030(2) 0.040(2) 0.0290(19) -0.0009(18) -0.0001(17) 0.0056(18)
C15 0.033(2) 0.035(2) 0.035(2) -0.0025(18) 0.0037(18) 0.0036(18)
C16 0.043(3) 0.037(2) 0.038(2) 0.004(2) 0.013(2) 0.008(2)
C17 0.031(2) 0.059(3) 0.038(2) 0.011(2) -0.004(2) 0.003(2)
C18 0.045(3) 0.078(4) 0.052(3) 0.005(3) -0.015(2) -0.003(3)
C19 0.038(3) 0.087(5) 0.050(3) 0.022(3) 0.007(2) 0.019(3)
O1 0.066(3) 0.048(2) 0.060(2) 0.0213(18) 0.011(2) 0.009(2)
O2 0.041(2) 0.063(2) 0.0409(19) 0.0191(18) -0.0011(15) 0.0043(18)
O11 0.040(2) 0.066(2) 0.073(3) 0.013(2) -0.001(2) -0.0145(19)
O12 0.136(5) 0.044(2) 0.049(2) -0.017(2) 0.006(3) 0.016(3)
Ru2 0.02941(17) 0.03007(18) 0.02826(17) -0.00165(14) -0.00246(13) 0.00118(15)
Ru1 0.03575(19) 0.03054(18) 0.02820(17) -0.00027(14) 0.00440(15) 0.00242(15)

loop_
_atom_type_symbol
_atom_type_description
_atom_type_scat_dispersion_real
_atom_type_scat_dispersion_imag
_atom_type_scat_source
C C 0.0033 0.0016 'International Tables Vol C Tables 4.2.6.8 and 6.1.1.4'
H H 0.0000 0.0000 'International Tables Vol C Tables 4.2.6.8 and 6.1.1.4'
O O 0.0106 0.0060 'International Tables Vol C Tables 4.2.6.8 and 6.1.1.4'
Ru Ru -1.2594 0.8363 'International Tables Vol C Tables 4.2.6.8 and 6.1.1.4'

loop_
_geom_angle_atom_site_label_1
_geom_angle_atom_site_label_2
_geom_angle_atom_site_label_3
_geom_angle
C2 C1 C5 109.0(5)
C2 C1 Ru2 71.6(3)
C5 C1 Ru2 72.2(3)
C2 C1 H1 125.5
C5 C1 H1 125.5
Ru2 C1 H1 122.3
C1 C2 C3 108.0(5)
C1 C2 Ru2 73.1(3)
C3 C2 Ru2 70.5(3)
C1 C2 H2 126.0
C3 C2 H2 126.0
Ru2 C2 H2 122.1
C4 C3 C2 107.8(5)
C4 C3 Ru2 73.4(3)
C2 C3 Ru2 72.6(3)
C4 C3 H3 126.1
C2 C3 H3 126.1
Ru2 C3 H3 119.7
C3 C4 C5 107.8(5)
C3 C4 Ru2 70.3(3)
C5 C4 Ru2 72.5(3)
C3 C4 H4 126.1
C5 C4 H4 126.1
Ru2 C4 H4 122.8
C4 C5 C1 107.4(5)
C4 C5 Ru2 71.5(3)
C1 C5 Ru2 71.7(3)
C4 C5 H5 126.3
C1 C5 H5 126.3
Ru2 C5 H5 122.2
C10 C6 C7 106.6(6)
C10 C6 Ru1 71.0(3)
C7 C6 Ru1 71.6(3)
C10 C6 H6 126.7
C7 C6 H6 126.7
Ru1 C6 H6 122.5
C8 C7 C6 108.0(6)
C8 C7 Ru1 72.5(4)
C6 C7 Ru1 70.8(4)
C8 C7 H7 126.0
C6 C7 H7 126.0
Ru1 C7 H7 122.4
C7 C8 C9 108.4(7)
C7 C8 Ru1 71.3(4)
C9 C8 Ru1 70.5(3)
C7 C8 H8 125.8
C9 C8 H8 125.8
Ru1 C8 H8 124.1
C8 C9 C10 107.2(6)
C8 C9 Ru1 73.0(3)
C10 C9 Ru1 70.8(3)
C8 C9 H9 126.4
C10 C9 H9 126.4
Ru1 C9 H9 121.5
C6 C10 C9 109.8(6)
C6 C10 Ru1 72.8(3)
C9 C10 Ru1 72.0(3)
C6 C10 H10 125.1
C9 C10 H10 125.1
Ru1 C10 H10 121.8
O11 C11 Ru1 138.6(4)
O11 C11 Ru2 135.5(4)
Ru1 C11 Ru2 85.60(18)
O12 C12 Ru2 176.6(5)
C14 C13 Ru2 123.2(3)
C14 C13 Ru1 71.7(3)
Ru2 C13 Ru1 82.46(15)
C14 C13 H13 117(3)
Ru2 C13 H13 120(3)
Ru1 C13 H13 122(3)
C13 C14 C15 123.8(4)
C13 C14 C17 126.5(4)
C15 C14 C17 109.2(4)
C13 C14 Ru1 70.2(3)
C15 C14 Ru1 72.3(3)
C17 C14 Ru1 125.8(3)
C14 C15 C16 106.3(4)
C14 C15 Ru1 70.0(3)
C16 C15 Ru1 119.9(3)
C14 C15 H15 134(3)
C16 C15 H15 112(3)
Ru1 C15 H15 110(3)
O1 C16 O2 120.9(5)
O1 C16 C15 129.2(5)
O2 C16 C15 109.8(4)
O2 C17 C18 108.7(4)
O2 C17 C19 106.5(4)
C18 C17 C19 112.2(5)
O2 C17 C14 102.4(4)
C18 C17 C14 118.4(5)
C19 C17 C14 107.6(4)
C17 C18 H18A 109.5
C17 C18 H18B 109.5
H18A C18 H18B 109.5
C17 C18 H18C 109.5
H18A C18 H18C 109.5
H18B C18 H18C 109.5
C17 C19 H19A 109.5
C17 C19 H19B 109.5
H19A C19 H19B 109.5
C17 C19 H19C 109.5
H19A C19 H19C 109.5
H19B C19 H19C 109.5
C16 O2 C17 110.6(3)
C12 Ru2 C13 90.4(2)
C12 Ru2 C11 86.8(2)
C13 Ru2 C11 94.12(19)
C12 Ru2 C3 97.9(2)
C13 Ru2 C3 116.17(19)
C11 Ru2 C3 149.2(2)
C12 Ru2 C2 97.3(2)
C13 Ru2 C2 152.74(19)
C11 Ru2 C2 112.3(2)
C3 Ru2 C2 36.95(19)
C12 Ru2 C4 129.3(2)
C13 Ru2 C4 94.54(19)
C11 Ru2 C4 142.7(2)
C3 Ru2 C4 36.29(19)
C2 Ru2 C4 60.52(19)
C12 Ru2 C1 126.8(2)
C13 Ru2 C1 142.5(2)
C11 Ru2 C1 92.6(2)
C3 Ru2 C1 60.2(2)
C2 Ru2 C1 35.21(19)
C4 Ru2 C1 60.0(2)
C12 Ru2 C5 156.33(19)
C13 Ru2 C5 107.17(19)
C11 Ru2 C5 107.0(2)
C3 Ru2 C5 60.4(2)
C2 Ru2 C5 59.92(19)
C4 Ru2 C5 36.00(19)
C1 Ru2 C5 36.1(2)
C12 Ru2 Ru1 101.41(14)
C13 Ru2 Ru1 50.53(12)
C11 Ru2 Ru1 46.52(14)
C3 Ru2 Ru1 156.28(14)
C2 Ru2 Ru1 150.07(14)
C4 Ru2 Ru1 120.17(13)
C1 Ru2 Ru1 116.11(14)
C5 Ru2 Ru1 102.01(14)
C11 Ru1 C13 92.07(18)
C11 Ru1 C14 104.23(18)
C13 Ru1 C14 38.03(16)
C11 Ru1 C10 105.0(2)
C13 Ru1 C10 162.5(2)
C14 Ru1 C10 130.5(2)
C11 Ru1 C15 85.54(19)
C13 Ru1 C15 69.82(17)
C14 Ru1 C15 37.76(17)
C10 Ru1 C15 107.1(2)
C11 Ru1 C9 142.2(2)
C13 Ru1 C9 125.7(2)
C14 Ru1 C9 105.8(2)
C10 Ru1 C9 37.2(2)
C15 Ru1 C9 104.95(19)
C11 Ru1 C6 85.3(3)
C13 Ru1 C6 153.0(3)
C14 Ru1 C6 166.6(2)
C10 Ru1 C6 36.3(2)
C15 Ru1 C6 136.4(3)
C9 Ru1 C6 61.8(2)
C11 Ru1 C7 104.4(3)
C13 Ru1 C7 118.7(3)
C14 Ru1 C7 143.3(3)
C10 Ru1 C7 61.2(3)
C15 Ru1 C7 166.0(2)
C9 Ru1 C7 61.2(2)
C6 Ru1 C7 37.6(3)
C11 Ru1 C8 140.6(3)
C13 Ru1 C8 107.6(2)
C14 Ru1 C8 112.3(2)
C10 Ru1 C8 61.1(2)
C15 Ru1 C8 132.9(2)
C9 Ru1 C8 36.5(2)
C6 Ru1 C8 61.6(3)
C7 Ru1 C8 36.2(3)
C11 Ru1 Ru2 47.88(13)
C13 Ru1 Ru2 47.01(11)
C14 Ru1 Ru2 75.21(11)
C10 Ru1 Ru2 150.4(2)
C15 Ru1 Ru2 85.02(12)
C9 Ru1 Ru2 165.19(15)
C6 Ru1 Ru2 118.12(18)
C7 Ru1 Ru2 108.90(18)
C8 Ru1 Ru2 129.03(17)

loop_
_geom_bond_atom_site_label_1
_geom_bond_atom_site_label_2
_geom_bond_distance
C1 C2 1.361(7)
C1 C5 1.404(8)
C1 Ru2 2.259(5)
C1 H1 0.9300
C2 C3 1.412(7)
C2 Ru2 2.241(5)
C2 H2 0.9300
C3 C4 1.391(7)
C3 Ru2 2.213(5)
C3 H3 0.9300
C4 C5 1.397(7)
C4 Ru2 2.253(5)
C4 H4 0.9300
C5 Ru2 2.266(5)
C5 H5 0.9300
C6 C10 1.371(9)
C6 C7 1.431(11)
C6 Ru1 2.213(6)
C6 H6 0.9300
C7 C8 1.387(11)
C7 Ru1 2.224(6)
C7 H7 0.9300
C8 C9 1.392(9)
C8 Ru1 2.238(6)
C8 H8 0.9300
C9 C10 1.403(9)
C9 Ru1 2.205(5)
C9 H9 0.9300
C10 Ru1 2.190(5)
C10 H10 0.9300
C11 O11 1.186(6)
C11 Ru1 2.005(5)
C11 Ru2 2.049(5)
C12 O12 1.124(6)
C12 Ru2 1.871(5)
C13 C14 1.404(6)
C13 Ru2 2.032(4)
C13 Ru1 2.145(4)
C13 H13 0.953(10)
C14 C15 1.411(7)
C14 C17 1.527(6)
C14 Ru1 2.164(5)
C15 C16 1.487(7)
C15 Ru1 2.194(4)
C15 H15 0.945(10)
C16 O1 1.205(6)
C16 O2 1.358(6)
C17 O2 1.479(6)
C17 C18 1.496(8)
C17 C19 1.516(7)
C18 H18A 0.9600
C18 H18B 0.9600
C18 H18C 0.9600
C19 H19A 0.9600
C19 H19B 0.9600
C19 H19C 0.9600
Ru2 Ru1 2.7544(6)

loop_
_geom_torsion_atom_site_label_1
_geom_torsion_atom_site_label_2
_geom_torsion_atom_site_label_3
_geom_torsion_atom_site_label_4
_geom_torsion
C5 C1 C2 C3 0.7(6)
Ru2 C1 C2 C3 -62.2(4)
C5 C1 C2 Ru2 62.9(4)
C1 C2 C3 C4 -1.5(6)
Ru2 C2 C3 C4 -65.5(3)
C1 C2 C3 Ru2 64.0(4)
C2 C3 C4 C5 1.8(6)
Ru2 C3 C4 C5 -63.2(4)
C2 C3 C4 Ru2 65.0(3)
C3 C4 C5 C1 -1.3(6)
Ru2 C4 C5 C1 -63.1(4)
C3 C4 C5 Ru2 61.8(3)
C2 C1 C5 C4 0.4(6)
Ru2 C1 C5 C4 63.0(4)
C2 C1 C5 Ru2 -62.6(4)
C10 C6 C7 C8 -0.6(7)
Ru1 C6 C7 C8 -63.3(4)
C10 C6 C7 Ru1 62.7(4)
C6 C7 C8 C9 1.3(7)
Ru1 C7 C8 C9 -61.0(4)
C6 C7 C8 Ru1 62.3(4)
C7 C8 C9 C10 -1.4(6)
Ru1 C8 C9 C10 -63.0(3)
C7 C8 C9 Ru1 61.5(4)
C7 C6 C10 C9 -0.3(7)
Ru1 C6 C10 C9 62.9(4)
C7 C6 C10 Ru1 -63.2(4)
C8 C9 C10 C6 1.1(6)
Ru1 C9 C10 C6 -63.4(4)
C8 C9 C10 Ru1 64.4(4)
Ru2 C13 C14 C15 -16.7(6)
Ru1 C13 C14 C15 50.9(4)
Ru2 C13 C14 C17 171.9(4)
Ru1 C13 C14 C17 -120.5(5)
Ru2 C13 C14 Ru1 -67.6(3)
C13 C14 C15 C16 -166.6(4)
C17 C14 C15 C16 6.1(5)
Ru1 C14 C15 C16 -116.5(3)
C13 C14 C15 Ru1 -50.1(4)
C17 C14 C15 Ru1 122.6(4)
C14 C15 C16 O1 -174.8(5)
Ru1 C15 C16 O1 109.3(6)
C14 C15 C16 O2 2.2(5)
Ru1 C15 C16 O2 -73.7(5)
C13 C14 C17 O2 161.1(4)
C15 C14 C17 O2 -11.4(5)
Ru1 C14 C17 O2 70.2(5)
C13 C14 C17 C18 41.6(7)
C15 C14 C17 C18 -130.9(5)
Ru1 C14 C17 C18 -49.3(6)
C13 C14 C17 C19 -86.9(6)
C15 C14 C17 C19 100.7(5)
Ru1 C14 C17 C19 -177.7(4)
O1 C16 O2 C17 167.4(5)
C15 C16 O2 C17 -10.0(5)
C18 C17 O2 C16 139.0(4)
C19 C17 O2 C16 -99.9(5)
C14 C17 O2 C16 12.9(5)
O12 C12 Ru2 C13 -144(10)
O12 C12 Ru2 C11 122(10)
O12 C12 Ru2 C3 -27(10)
O12 C12 Ru2 C2 10(10)
O12 C12 Ru2 C4 -47(10)
O12 C12 Ru2 C1 31(10)
O12 C12 Ru2 C5 -5(10)
O12 C12 Ru2 Ru1 167(10)
C14 C13 Ru2 C12 -42.2(4)
Ru1 C13 Ru2 C12 -104.50(19)
C14 C13 Ru2 C11 44.7(4)
Ru1 C13 Ru2 C11 -17.64(17)
C14 C13 Ru2 C3 -141.2(4)
Ru1 C13 Ru2 C3 156.47(17)
C14 C13 Ru2 C2 -149.2(4)
Ru1 C13 Ru2 C2 148.5(4)
C14 C13 Ru2 C4 -171.7(4)
Ru1 C13 Ru2 C4 126.00(17)
C14 C13 Ru2 C1 144.4(4)
Ru1 C13 Ru2 C1 82.1(3)
C14 C13 Ru2 C5 153.9(4)
Ru1 C13 Ru2 C5 91.58(19)
C14 C13 Ru2 Ru1 62.3(3)
O11 C11 Ru2 C12 -76.8(6)
Ru1 C11 Ru2 C12 109.0(2)
O11 C11 Ru2 C13 -167.0(6)
Ru1 C11 Ru2 C13 18.80(18)
O11 C11 Ru2 C3 23.3(8)
Ru1 C11 Ru2 C3 -150.8(3)
O11 C11 Ru2 C2 19.8(6)
Ru1 C11 Ru2 C2 -154.39(18)
O11 C11 Ru2 C4 90.0(7)
Ru1 C11 Ru2 C4 -84.2(3)
O11 C11 Ru2 C1 49.9(6)
Ru1 C11 Ru2 C1 -124.3(2)
O11 C11 Ru2 C5 83.6(6)
Ru1 C11 Ru2 C5 -90.6(2)
O11 C11 Ru2 Ru1 174.2(7)
C4 C3 Ru2 C12 -153.0(3)
C2 C3 Ru2 C12 91.7(4)
C4 C3 Ru2 C13 -58.6(4)
C2 C3 Ru2 C13 -174.0(3)
C4 C3 Ru2 C11 109.8(4)
C2 C3 Ru2 C11 -5.5(6)
C4 C3 Ru2 C2 115.3(5)
C2 C3 Ru2 C4 -115.3(5)
C4 C3 Ru2 C1 78.9(3)
C2 C3 Ru2 C1 -36.4(3)
C4 C3 Ru2 C5 37.0(3)
C2 C3 Ru2 C5 -78.3(3)
C4 C3 Ru2 Ru1 -8.6(6)
C2 C3 Ru2 Ru1 -123.9(4)
C1 C2 Ru2 C12 149.8(4)
C3 C2 Ru2 C12 -93.5(4)
C1 C2 Ru2 C13 -104.8(5)
C3 C2 Ru2 C13 11.9(6)
C1 C2 Ru2 C11 60.3(4)
C3 C2 Ru2 C11 177.0(3)
C1 C2 Ru2 C3 -116.7(5)
C1 C2 Ru2 C4 -78.8(4)
C3 C2 Ru2 C4 37.9(3)
C3 C2 Ru2 C1 116.7(5)
C1 C2 Ru2 C5 -37.1(3)
C3 C2 Ru2 C5 79.6(4)
C1 C2 Ru2 Ru1 21.3(5)
C3 C2 Ru2 Ru1 138.0(3)
C3 C4 Ru2 C12 35.5(4)
C5 C4 Ru2 C12 152.5(3)
C3 C4 Ru2 C13 129.8(3)
C5 C4 Ru2 C13 -113.2(3)
C3 C4 Ru2 C11 -127.4(4)
C5 C4 Ru2 C11 -10.4(5)
C5 C4 Ru2 C3 117.0(4)
C3 C4 Ru2 C2 -38.6(3)
C5 C4 Ru2 C2 78.4(3)
C3 C4 Ru2 C1 -79.4(3)
C5 C4 Ru2 C1 37.6(3)
C3 C4 Ru2 C5 -117.0(4)
C3 C4 Ru2 Ru1 176.0(3)
C5 C4 Ru2 Ru1 -67.0(3)
C2 C1 Ru2 C12 -38.5(4)
C5 C1 Ru2 C12 -156.3(3)
C2 C1 Ru2 C13 133.3(4)
C5 C1 Ru2 C13 15.5(5)
C2 C1 Ru2 C11 -126.5(3)
C5 C1 Ru2 C11 115.7(3)
C2 C1 Ru2 C3 38.2(3)
C5 C1 Ru2 C3 -79.6(4)
C5 C1 Ru2 C2 -117.8(5)
C2 C1 Ru2 C4 80.3(4)
C5 C1 Ru2 C4 -37.5(3)
C2 C1 Ru2 C5 117.8(5)
C2 C1 Ru2 Ru1 -168.3(3)
C5 C1 Ru2 Ru1 73.8(3)
C4 C5 Ru2 C12 -62.9(7)
C1 C5 Ru2 C12 53.4(7)
C4 C5 Ru2 C13 73.5(3)
C1 C5 Ru2 C13 -170.2(3)
C4 C5 Ru2 C11 173.4(3)
C1 C5 Ru2 C11 -70.2(4)
C4 C5 Ru2 C3 -37.3(3)
C1 C5 Ru2 C3 79.0(4)
C4 C5 Ru2 C2 -80.2(3)
C1 C5 Ru2 C2 36.1(3)
C1 C5 Ru2 C4 116.3(4)
C4 C5 Ru2 C1 -116.3(4)
C4 C5 Ru2 Ru1 125.6(3)
C1 C5 Ru2 Ru1 -118.1(3)
O11 C11 Ru1 C13 168.4(7)
Ru2 C11 Ru1 C13 -17.75(17)
O11 C11 Ru1 C14 131.9(6)
Ru2 C11 Ru1 C14 -54.2(2)
O11 C11 Ru1 C10 -7.7(7)
Ru2 C11 Ru1 C10 166.1(2)
O11 C11 Ru1 C15 98.9(6)
Ru2 C11 Ru1 C15 -87.32(18)
O11 C11 Ru1 C9 -9.9(8)
Ru2 C11 Ru1 C9 163.9(3)
O11 C11 Ru1 C6 -38.5(6)
Ru2 C11 Ru1 C6 135.3(3)
O11 C11 Ru1 C7 -71.2(7)
Ru2 C11 Ru1 C7 102.6(2)
O11 C11 Ru1 C8 -70.1(7)
Ru2 C11 Ru1 C8 103.7(3)
O11 C11 Ru1 Ru2 -173.8(7)
C14 C13 Ru1 C11 -110.7(3)
Ru2 C13 Ru1 C11 18.01(18)
Ru2 C13 Ru1 C14 128.7(3)
C14 C13 Ru1 C10 56.8(8)
Ru2 C13 Ru1 C10 -174.5(7)
C14 C13 Ru1 C15 -26.2(3)
Ru2 C13 Ru1 C15 102.49(19)
C14 C13 Ru1 C9 68.1(3)
Ru2 C13 Ru1 C9 -163.25(19)
C14 C13 Ru1 C6 165.5(5)
Ru2 C13 Ru1 C6 -65.8(5)
C14 C13 Ru1 C7 141.6(3)
Ru2 C13 Ru1 C7 -89.7(3)
C14 C13 Ru1 C8 103.9(3)
Ru2 C13 Ru1 C8 -127.4(2)
C14 C13 Ru1 Ru2 -128.7(3)
C13 C14 Ru1 C11 74.7(3)
C15 C14 Ru1 C11 -62.7(3)
C17 C14 Ru1 C11 -164.0(4)
C15 C14 Ru1 C13 -137.4(4)
C17 C14 Ru1 C13 121.3(5)
C13 C14 Ru1 C10 -160.7(3)
C15 C14 Ru1 C10 61.9(4)
C17 C14 Ru1 C10 -39.3(5)
C13 C14 Ru1 C15 137.4(4)
C17 C14 Ru1 C15 -101.3(5)
C13 C14 Ru1 C9 -128.5(3)
C15 C14 Ru1 C9 94.1(3)
C17 C14 Ru1 C9 -7.2(5)
C13 C14 Ru1 C6 -150.8(11)
C15 C14 Ru1 C6 71.8(11)
C17 C14 Ru1 C6 -29.5(13)
C13 C14 Ru1 C7 -65.7(4)
C15 C14 Ru1 C7 156.9(4)
C17 C14 Ru1 C7 55.6(6)
C13 C14 Ru1 C8 -90.4(3)
C15 C14 Ru1 C8 132.2(3)
C17 C14 Ru1 C8 31.0(5)
C13 C14 Ru1 Ru2 36.2(2)
C15 C14 Ru1 Ru2 -101.2(2)
C17 C14 Ru1 Ru2 157.5(4)
C6 C10 Ru1 C11 -59.5(5)
C9 C10 Ru1 C11 -177.8(3)
C6 C10 Ru1 C13 133.4(8)
C9 C10 Ru1 C13 15.2(9)
C6 C10 Ru1 C14 176.1(4)
C9 C10 Ru1 C14 57.9(4)
C6 C10 Ru1 C15 -149.4(4)
C9 C10 Ru1 C15 92.3(4)
C6 C10 Ru1 C9 118.2(6)
C9 C10 Ru1 C6 -118.2(6)
C6 C10 Ru1 C7 38.9(5)
C9 C10 Ru1 C7 -79.3(4)
C6 C10 Ru1 C8 80.5(5)
C9 C10 Ru1 C8 -37.7(4)
C6 C10 Ru1 Ru2 -38.4(6)
C9 C10 Ru1 Ru2 -156.7(3)
C14 C15 Ru1 C11 120.2(3)
C16 C15 Ru1 C11 -142.1(4)
C14 C15 Ru1 C13 26.4(2)
C16 C15 Ru1 C13 124.1(4)
C16 C15 Ru1 C14 97.7(5)
C14 C15 Ru1 C10 -135.4(3)
C16 C15 Ru1 C10 -37.7(4)
C14 C15 Ru1 C9 -96.7(3)
C16 C15 Ru1 C9 1.0(4)
C14 C15 Ru1 C6 -161.3(3)
C16 C15 Ru1 C6 -63.6(5)
C14 C15 Ru1 C7 -103.6(12)
C16 C15 Ru1 C7 -5.9(13)
C14 C15 Ru1 C8 -69.3(4)
C16 C15 Ru1 C8 28.4(5)
C14 C15 Ru1 Ru2 72.2(2)
C16 C15 Ru1 Ru2 169.9(4)
C8 C9 Ru1 C11 -112.2(5)
C10 C9 Ru1 C11 3.5(5)
C8 C9 Ru1 C13 69.8(5)
C10 C9 Ru1 C13 -174.4(4)
C8 C9 Ru1 C14 106.3(4)
C10 C9 Ru1 C14 -138.0(4)
C8 C9 Ru1 C10 -115.7(6)
C8 C9 Ru1 C15 145.5(4)
C10 C9 Ru1 C15 -98.8(4)
C8 C9 Ru1 C6 -79.5(5)
C10 C9 Ru1 C6 36.3(4)
C8 C9 Ru1 C7 -36.4(4)
C10 C9 Ru1 C7 79.3(5)
C10 C9 Ru1 C8 115.7(6)
C8 C9 Ru1 Ru2 14.3(9)
C10 C9 Ru1 Ru2 130.0(6)
C10 C6 Ru1 C11 123.4(5)
C7 C6 Ru1 C11 -121.0(4)
C10 C6 Ru1 C13 -151.2(4)
C7 C6 Ru1 C13 -35.6(7)
C10 C6 Ru1 C14 -12.7(14)
C7 C6 Ru1 C14 102.9(11)
C7 C6 Ru1 C10 115.7(6)
C10 C6 Ru1 C15 44.8(6)
C7 C6 Ru1 C15 160.5(4)
C10 C6 Ru1 C9 -37.2(4)
C7 C6 Ru1 C9 78.4(4)
C10 C6 Ru1 C7 -115.7(6)
C10 C6 Ru1 C8 -78.9(4)
C7 C6 Ru1 C8 36.8(4)
C10 C6 Ru1 Ru2 159.6(3)
C7 C6 Ru1 Ru2 -84.7(4)
C8 C7 Ru1 C11 178.9(4)
C6 C7 Ru1 C11 61.9(4)
C8 C7 Ru1 C13 -80.6(4)
C6 C7 Ru1 C13 162.5(4)
C8 C7 Ru1 C14 -40.8(6)
C6 C7 Ru1 C14 -157.7(4)
C8 C7 Ru1 C10 79.4(4)
C6 C7 Ru1 C10 -37.5(4)
C8 C7 Ru1 C15 44.3(14)
C6 C7 Ru1 C15 -72.6(13)
C8 C7 Ru1 C9 36.7(4)
C6 C7 Ru1 C9 -80.2(4)
C8 C7 Ru1 C6 116.9(6)
C6 C7 Ru1 C8 -116.9(6)
C8 C7 Ru1 Ru2 -131.2(3)
C6 C7 Ru1 Ru2 111.8(4)
C7 C8 Ru1 C11 -1.8(6)
C9 C8 Ru1 C11 116.6(5)
C7 C8 Ru1 C13 114.8(4)
C9 C8 Ru1 C13 -126.9(4)
C7 C8 Ru1 C14 155.0(4)
C9 C8 Ru1 C14 -86.6(4)
C7 C8 Ru1 C10 -79.8(5)
C9 C8 Ru1 C10 38.5(4)
C7 C8 Ru1 C15 -166.7(4)
C9 C8 Ru1 C15 -48.4(5)
C7 C8 Ru1 C9 -118.3(6)
C7 C8 Ru1 C6 -38.2(4)
C9 C8 Ru1 C6 80.1(4)
C9 C8 Ru1 C7 118.3(6)
C7 C8 Ru1 Ru2 66.3(5)
C9 C8 Ru1 Ru2 -175.3(3)
C12 Ru2 Ru1 C11 -74.4(3)
C13 Ru2 Ru1 C11 -155.4(2)
C3 Ru2 Ru1 C11 141.6(4)
C2 Ru2 Ru1 C11 53.3(4)
C4 Ru2 Ru1 C11 135.7(3)
C1 Ru2 Ru1 C11 66.8(3)
C5 Ru2 Ru1 C11 102.1(2)
C12 Ru2 Ru1 C13 81.0(2)
C11 Ru2 Ru1 C13 155.4(2)
C3 Ru2 Ru1 C13 -63.0(4)
C2 Ru2 Ru1 C13 -151.4(3)
C4 Ru2 Ru1 C13 -68.9(2)
C1 Ru2 Ru1 C13 -137.9(2)
C5 Ru2 Ru1 C13 -102.5(2)
C12 Ru2 Ru1 C14 51.2(2)
C13 Ru2 Ru1 C14 -29.8(2)
C11 Ru2 Ru1 C14 125.6(2)
C3 Ru2 Ru1 C14 -92.8(4)
C2 Ru2 Ru1 C14 178.8(3)
C4 Ru2 Ru1 C14 -98.7(2)
C1 Ru2 Ru1 C14 -167.7(2)
C5 Ru2 Ru1 C14 -132.3(2)
C12 Ru2 Ru1 C10 -102.3(4)
C13 Ru2 Ru1 C10 176.7(4)
C11 Ru2 Ru1 C10 -28.0(4)
C3 Ru2 Ru1 C10 113.7(5)
C2 Ru2 Ru1 C10 25.3(5)
C4 Ru2 Ru1 C10 107.8(4)
C1 Ru2 Ru1 C10 38.8(4)
C5 Ru2 Ru1 C10 74.2(4)
C12 Ru2 Ru1 C15 14.1(2)
C13 Ru2 Ru1 C15 -66.9(2)
C11 Ru2 Ru1 C15 88.5(2)
C3 Ru2 Ru1 C15 -129.9(4)
C2 Ru2 Ru1 C15 141.7(3)
C4 Ru2 Ru1 C15 -135.8(2)
C1 Ru2 Ru1 C15 155.2(2)
C5 Ru2 Ru1 C15 -169.38(19)
C12 Ru2 Ru1 C9 147.2(7)
C13 Ru2 Ru1 C9 66.2(7)
C11 Ru2 Ru1 C9 -138.4(7)
C3 Ru2 Ru1 C9 3.2(7)
C2 Ru2 Ru1 C9 -85.1(7)
C4 Ru2 Ru1 C9 -2.7(7)
C1 Ru2 Ru1 C9 -71.6(7)
C5 Ru2 Ru1 C9 -36.2(7)
C12 Ru2 Ru1 C6 -127.0(3)
C13 Ru2 Ru1 C6 152.0(3)
C11 Ru2 Ru1 C6 -52.6(3)
C3 Ru2 Ru1 C6 89.0(4)
C2 Ru2 Ru1 C6 0.6(4)
C4 Ru2 Ru1 C6 83.1(3)
C1 Ru2 Ru1 C6 14.1(3)
C5 Ru2 Ru1 C6 49.5(3)
C12 Ru2 Ru1 C7 -167.0(3)
C13 Ru2 Ru1 C7 112.0(3)
C11 Ru2 Ru1 C7 -92.6(3)
C3 Ru2 Ru1 C7 49.0(4)
C2 Ru2 Ru1 C7 -39.3(4)
C4 Ru2 Ru1 C7 43.1(3)
C1 Ru2 Ru1 C7 -25.8(3)
C5 Ru2 Ru1 C7 9.5(3)
C12 Ru2 Ru1 C8 158.1(3)
C13 Ru2 Ru1 C8 77.1(3)
C11 Ru2 Ru1 C8 -127.5(3)
C3 Ru2 Ru1 C8 14.1(4)
C2 Ru2 Ru1 C8 -74.2(4)
C4 Ru2 Ru1 C8 8.2(3)
C1 Ru2 Ru1 C8 -60.7(3)
C5 Ru2 Ru1 C8 -25.4(3)
